data_7114085
loop_
_publ_author_name
'Uno, Hidemitsu'
'Kitawaki, Yukiko'
'Ono, Noboru'

_publ_section_title
;
 Novel preparation of \b,\b'-connected porphyrin dimers
;
_journal_coden_ASTM CHCOFS
_journal_issue 2
_journal_name_full 'Chemical Communications (Cambridge, United Kingdom)'
_journal_page_first 116
_journal_page_last 117
_journal_paper_doi 10.1039/b108819j
_journal_year 2002
_chemical_formula_moiety 'C16 H20 N2 O4 '
_chemical_formula_sum 'C16 H20 N2 O4'
_chemical_formula_weight 304.35
_space_group_IT_number 14
_symmetry_cell_setting monoclinic
_symmetry_Int_Tables_number 14
_symmetry_space_group_name_Hall '-P 2ybc'
_symmetry_space_group_name_H-M 'P 1 21/c 1'
_cell_angle_alpha 90
_cell_angle_beta 91.266(10)
_cell_angle_gamma 90
_cell_formula_units_Z 4
_cell_length_a 11.134(2)
_cell_length_b 7.626(2)
_cell_length_c 19.564(2)
_cell_measurement_reflns_used 25
_cell_measurement_temperature 298.2
_cell_measurement_theta_max 12.7
_cell_measurement_theta_min 10.9
_cell_volume 1660.7(6)
_computing_cell_refinement 'MSC/AFC Diffractometer Control'
_computing_data_collection 'MSC/AFC Diffractometer Control'
_computing_data_reduction 'teXsan Ver. 1.10'
_computing_publication_material 'teXsan Ver. 1.10'
_computing_structure_refinement 'teXsan Ver. 1.10'
_computing_structure_solution SIR92
_diffrn_measured_fraction_theta_full 0.9997
_diffrn_measured_fraction_theta_max 0.9997
_diffrn_measurement_device_type 'Rigaku AFC5R'
_diffrn_measurement_method \w
_diffrn_radiation_type 'Mo K\a'
_diffrn_radiation_wavelength 0.7107
_diffrn_reflns_av_R_equivalents 0.018
_diffrn_reflns_limit_h_max 14
_diffrn_reflns_limit_h_min 0
_diffrn_reflns_limit_k_max 9
_diffrn_reflns_limit_k_min 0
_diffrn_reflns_limit_l_max 25
_diffrn_reflns_limit_l_min -25
_diffrn_reflns_number 4305
_diffrn_reflns_theta_full 27.50
_diffrn_reflns_theta_max 27.50
_diffrn_standards_decay_% 0.29
_diffrn_standards_interval_count 150
_diffrn_standards_number 3
_exptl_absorpt_coefficient_mu 0.088
_exptl_absorpt_correction_T_max 0.999
_exptl_absorpt_correction_T_min 0.970
_exptl_absorpt_correction_type psi-scan
_exptl_absorpt_process_details '(North, Phillips & Mathews, 1968)'
_exptl_crystal_colour colorless
_exptl_crystal_density_diffrn 1.217
_exptl_crystal_density_method 'not measured'
_exptl_crystal_description prismatic
_exptl_crystal_size_max 0.550
_exptl_crystal_size_mid 0.300
_exptl_crystal_size_min 0.210
_refine_diff_density_max 0.25
_refine_diff_density_min -0.23
_refine_ls_extinction_coef 0.0118(8)
_refine_ls_extinction_method 'Zachariasen(1967) type 2 Gaussian isotropic'
_refine_ls_goodness_of_fit_ref 1.664
_refine_ls_hydrogen_treatment
;
Hydrogens of ethyl groups are calculated.  Others are refined 
isotropically.
;
_refine_ls_number_parameters 240
_refine_ls_number_reflns 3811
_refine_ls_R_factor_gt 0.0698
_refine_ls_shift/su_max 0.0001
_refine_ls_structure_factor_coef Fsqd
_refine_ls_weighting_details 'w == 1/[\s^2^(Fo^2^) + (0.00200(Max(Fo^2^,0) + 2Fc^2^)/3)^2^]'
_refine_ls_weighting_scheme calc
_refine_ls_wR_factor_ref 0.0899
_reflns_number_gt 1733
_reflns_number_total 3814
_reflns_threshold_expression F^2^>2.0\s(F^2^)
_cod_data_source_file b108819j.txt
_cod_data_source_block Dipyrroledicarboxylate
_cod_original_cell_volume 1660.8(4)
_cod_original_formula_sum 'C16 H20 N2 O4 '
_cod_database_code 7114085

loop_
_symmetry_equiv_pos_as_xyz
x,y,z
-x,1/2+y,1/2-z
-x,-y,-z
x,1/2-y,1/2+z

loop_
_atom_site_label
_atom_site_type_symbol
_atom_site_fract_x
_atom_site_fract_y
_atom_site_fract_z
_atom_site_U_iso_or_equiv
_atom_site_adp_type
_atom_site_occupancy
_atom_site_calc_flag
O(1) O 0.3674(2) 0.2200(3) 0.72566(9) 0.1009(8) Uani 1.00 d
O(2) O 0.3884(2) 0.0688(3) 0.62765(9) 0.0934(8) Uani 1.00 d
O(3) O 0.1119(2) -0.0024(3) 0.3485(1) 0.1141(9) Uani 1.00 d
O(4) O 0.2940(2) -0.0785(3) 0.31125(9) 0.0924(8) Uani 1.00 d
N(1) N 0.2957(2) 0.5112(3) 0.6612(1) 0.0715(8) Uani 1.00 d
N(2) N 0.3979(2) 0.1110(3) 0.4196(1) 0.0728(9) Uani 1.00 d
C(1) C 0.3220(2) 0.3636(3) 0.6247(1) 0.0598(9) Uani 1.00 d
C(2) C 0.3015(2) 0.4014(3) 0.5555(1) 0.0587(9) Uani 1.00 d
C(3) C 0.2621(2) 0.5782(4) 0.5523(1) 0.0672(9) Uani 1.00 d
C(4) C 0.2608(3) 0.6407(4) 0.6175(2) 0.076(1) Uani 1.00 d
C(5) C 0.4207(3) 0.2167(4) 0.4736(1) 0.073(1) Uani 1.00 d
C(6) C 0.3151(2) 0.2827(3) 0.4972(1) 0.0590(8) Uani 1.00 d
C(7) C 0.2222(3) 0.2121(3) 0.4553(1) 0.0640(9) Uani 1.00 d
C(8) C 0.2762(3) 0.1065(3) 0.4077(1) 0.0658(10) Uani 1.00 d
C(9) C 0.3619(2) 0.2033(4) 0.6571(1) 0.075(1) Uani 1.00 d
C(10) C 0.2312(4) 0.6829(5) 0.4893(2) 0.093(1) Uani 1.00 d
C(11) C 0.0910(3) 0.2467(6) 0.4642(2) 0.098(2) Uani 1.00 d
C(12) C 0.2313(3) 0.0009(4) 0.3511(1) 0.081(1) Uani 1.00 d
C(13) C 0.4151(4) 0.0709(6) 0.7637(2) 0.178(2) Uani 1.00 d
C(14) C 0.3499(5) 0.0039(5) 0.8084(2) 0.205(2) Uani 1.00 d
C(15) C 0.0576(4) -0.1191(6) 0.2979(2) 0.158(2) Uani 1.00 d
C(16) C -0.0530(4) -0.1562(8) 0.3127(2) 0.259(3) Uani 1.00 d
H(1N) H 0.298(2) 0.513(3) 0.708(1) 0.081(9) Uiso 1.00 calc
H(2N) H 0.455(3) 0.054(4) 0.397(2) 0.16(1) Uiso 1.00 calc
H(4) H 0.238(2) 0.776(3) 0.637(1) 0.093(8) Uiso 1.00 calc
H(5) H 0.506(2) 0.229(3) 0.491(1) 0.082(8) Uiso 1.00 calc
H(10a) H 0.229(3) 0.814(4) 0.501(2) 0.18(1) Uiso 1.00 calc
H(10b) H 0.289(2) 0.674(3) 0.459(1) 0.09(1) Uiso 1.00 calc
H(10c) H 0.159(3) 0.630(4) 0.465(2) 0.18(2) Uiso 1.00 calc
H(11a) H 0.074(3) 0.334(4) 0.495(1) 0.14(1) Uiso 1.00 calc
H(11b) H 0.049(3) 0.143(4) 0.465(2) 0.14(1) Uiso 1.00 calc
H(11c) H 0.057(3) 0.306(5) 0.419(2) 0.20(2) Uiso 1.00 calc
H(13a) H 0.4327 -0.0182 0.7316 0.2131 Uiso 1.00 calc
H(13b) H 0.4874 0.1081 0.7861 0.2131 Uiso 1.00 calc
H(14a) H 0.3289 0.0907 0.8408 0.2459 Uiso 1.00 calc
H(14b) H 0.2789 -0.0417 0.7871 0.2459 Uiso 1.00 calc
H(14c) H 0.3923 -0.0883 0.8309 0.2459 Uiso 1.00 calc
H(15a) H 0.1027 -0.2249 0.2967 0.1893 Uiso 1.00 calc
H(15b) H 0.0587 -0.0643 0.2544 0.1893 Uiso 1.00 calc
H(16a) H -0.0548 -0.2132 0.3559 0.3107 Uiso 1.00 calc
H(16b) H -0.0867 -0.2311 0.2786 0.3107 Uiso 1.00 calc
H(16c) H -0.0985 -0.0508 0.3146 0.3107 Uiso 1.00 calc

loop_
_atom_site_aniso_label
_atom_site_aniso_U_11
_atom_site_aniso_U_22
_atom_site_aniso_U_33
_atom_site_aniso_U_12
_atom_site_aniso_U_13
_atom_site_aniso_U_23
O(1) 0.117(2) 0.127(2) 0.059(1) 0.041(2) 0.001(1) 0.012(1)
O(2) 0.112(2) 0.080(1) 0.088(1) 0.035(1) 0.005(1) 0.003(1)
O(3) 0.108(2) 0.137(2) 0.098(2) -0.027(2) -0.004(1) -0.038(1)
O(4) 0.132(2) 0.081(1) 0.064(1) -0.003(1) 0.009(1) -0.006(1)
N(1) 0.080(2) 0.075(2) 0.060(2) 0.005(1) 0.001(1) -0.011(2)
N(2) 0.079(2) 0.075(2) 0.064(2) 0.016(2) 0.003(1) -0.002(1)
C(1) 0.061(2) 0.059(2) 0.059(2) 0.004(1) 0.000(1) -0.002(2)
C(2) 0.056(2) 0.058(2) 0.062(2) -0.001(1) 0.000(1) -0.003(2)
C(3) 0.070(2) 0.063(2) 0.070(2) 0.004(2) 0.005(2) 0.005(2)
C(4) 0.084(2) 0.065(2) 0.079(2) 0.011(2) 0.003(2) -0.005(2)
C(5) 0.073(2) 0.080(2) 0.065(2) 0.014(2) -0.003(2) -0.007(2)
C(6) 0.060(2) 0.060(2) 0.056(2) 0.005(2) 0.004(1) 0.002(1)
C(7) 0.065(2) 0.066(2) 0.061(2) 0.002(2) 0.005(1) 0.002(2)
C(8) 0.085(2) 0.056(2) 0.056(2) -0.001(2) -0.002(2) 0.004(1)
C(9) 0.068(2) 0.086(2) 0.070(2) 0.010(2) -0.002(2) 0.005(2)
C(10) 0.109(3) 0.084(3) 0.085(3) 0.017(3) 0.012(2) 0.019(2)
C(11) 0.072(2) 0.114(4) 0.109(3) -0.003(3) 0.003(2) -0.028(3)
C(12) 0.110(3) 0.069(2) 0.065(2) -0.011(2) 0.002(2) 0.012(2)
C(13) 0.197(5) 0.245(6) 0.092(3) 0.135(4) 0.026(3) 0.077(3)
C(14) 0.291(6) 0.108(3) 0.222(5) 0.059(4) 0.141(4) 0.071(3)
C(15) 0.142(4) 0.191(4) 0.139(3) -0.059(4) -0.014(3) -0.060(3)
C(16) 0.142(4) 0.410(9) 0.226(5) -0.135(5) 0.040(4) -0.157(5)

loop_
_atom_type_symbol
_atom_type_description
_atom_type_scat_dispersion_real
_atom_type_scat_dispersion_imag
_atom_type_scat_source
C C 0.003 0.002
;International Tables for Crystallography
(1992, Vol. C, Tables 4.2.6.8 and 6.1.1.1)
;
H H 0.000 0.000
;International Tables for Crystallography
(1992, Vol. C, Table 6.1.1.2)
;
O O 0.011 0.006
;International Tables for Crystallography
(1992, Vol. C, Tables 4.2.6.8 and 6.1.1.1)
;
N N 0.006 0.003
;International Tables for Crystallography
(1992, Vol. C, Tables 4.2.6.8 and 6.1.1.1)
;

loop_
_geom_angle_atom_site_label_1
_geom_angle_atom_site_label_2
_geom_angle_atom_site_label_3
_geom_angle
_geom_angle_site_symmetry_2
_geom_angle_site_symmetry_3
_geom_angle_publ_flag
C(9) O(1) C(13) 116.4(3) 1_555 1_555 yes
C(12) O(3) C(15) 116.1(3) 1_555 1_555 yes
C(1) N(1) C(4) 109.4(2) 1_555 1_555 yes
C(5) N(2) C(8) 108.5(3) 1_555 1_555 yes
N(1) C(1) C(2) 107.7(2) 1_555 1_555 yes
N(1) C(1) C(9) 122.3(2) 1_555 1_555 yes
C(2) C(1) C(9) 130.0(3) 1_555 1_555 yes
C(1) C(2) C(3) 106.5(2) 1_555 1_555 yes
C(1) C(2) C(6) 127.5(2) 1_555 1_555 yes
C(3) C(2) C(6) 126.0(2) 1_555 1_555 yes
C(2) C(3) C(4) 107.5(3) 1_555 1_555 yes
C(2) C(3) C(10) 127.4(3) 1_555 1_555 yes
C(4) C(3) C(10) 125.1(3) 1_555 1_555 yes
N(1) C(4) C(3) 109.0(3) 1_555 1_555 yes
N(2) C(5) C(6) 109.6(3) 1_555 1_555 yes
C(2) C(6) C(5) 126.4(3) 1_555 1_555 yes
C(2) C(6) C(7) 126.9(2) 1_555 1_555 yes
C(5) C(6) C(7) 106.7(2) 1_555 1_555 yes
C(6) C(7) C(8) 106.9(2) 1_555 1_555 yes
C(6) C(7) C(11) 124.7(3) 1_555 1_555 yes
C(8) C(7) C(11) 128.4(3) 1_555 1_555 yes
N(2) C(8) C(7) 108.3(3) 1_555 1_555 yes
N(2) C(8) C(12) 117.8(3) 1_555 1_555 yes
C(7) C(8) C(12) 133.8(3) 1_555 1_555 yes
O(1) C(9) O(2) 123.1(3) 1_555 1_555 yes
O(1) C(9) C(1) 111.4(3) 1_555 1_555 yes
O(2) C(9) C(1) 125.5(3) 1_555 1_555 yes
O(3) C(12) O(4) 123.5(3) 1_555 1_555 yes
O(3) C(12) C(8) 111.6(3) 1_555 1_555 yes
O(4) C(12) C(8) 124.9(3) 1_555 1_555 yes
O(1) C(13) C(14) 117.7(4) 1_555 1_555 yes
O(3) C(15) C(16) 111.3(4) 1_555 1_555 yes

loop_
_geom_bond_atom_site_label_1
_geom_bond_atom_site_label_2
_geom_bond_distance
_geom_bond_publ_flag
O(1) C(9) 1.347(3) yes
O(1) C(13) 1.453(4) yes
O(2) C(9) 1.216(3) yes
O(3) C(12) 1.329(3) yes
O(3) C(15) 1.452(4) yes
O(4) C(12) 1.220(3) yes
N(1) C(1) 1.368(3) yes
N(1) C(4) 1.357(3) yes
N(2) C(5) 1.349(3) yes
N(2) C(8) 1.371(3) yes
C(1) C(2) 1.397(3) yes
C(1) C(9) 1.443(3) yes
C(2) C(3) 1.419(3) yes
C(2) C(6) 1.467(3) yes
C(3) C(4) 1.363(3) yes
C(3) C(10) 1.502(4) yes
C(5) C(6) 1.369(3) yes
C(6) C(7) 1.412(3) yes
C(7) C(8) 1.379(3) yes
C(7) C(11) 1.498(4) yes
C(8) C(12) 1.449(3) yes
C(13) C(14) 1.257(5) yes
C(15) C(16) 1.302(5) yes

loop_
_geom_contact_atom_site_label_1
_geom_contact_atom_site_label_2
_geom_contact_distance
_geom_contact_site_symmetry_2
O(1) O(4) 3.317(3) 4_555
O(1) C(16) 3.597(5) 3_556
O(2) N(2) 2.914(3) 3_656
O(2) C(4) 3.565(4) 1_545
O(4) N(1) 2.981(3) 4_554
O(4) C(14) 3.304(5) 4_544
O(4) C(13) 3.585(5) 3_656
N(1) C(13) 3.539(5) 2_656
C(9) C(16) 3.521(6) 3_556

loop_
_geom_torsion_atom_site_label_1
_geom_torsion_atom_site_label_2
_geom_torsion_atom_site_label_3
_geom_torsion_atom_site_label_4
_geom_torsion
_geom_torsion_site_symmetry_1
_geom_torsion_site_symmetry_2
_geom_torsion_site_symmetry_3
_geom_torsion_site_symmetry_4
_geom_torsion_publ_flag
O(1) C(9) C(1) N(1) 0.8(4) 1_555 1_555 1_555 1_555 yes
O(1) C(9) C(1) C(2) -178.4(3) 1_555 1_555 1_555 1_555 yes
O(2) C(9) O(1) C(13) 4.0(5) 1_555 1_555 1_555 1_555 yes
O(2) C(9) C(1) N(1) -178.8(3) 1_555 1_555 1_555 1_555 yes
O(2) C(9) C(1) C(2) 2.0(5) 1_555 1_555 1_555 1_555 yes
O(3) C(12) C(8) N(2) 175.3(2) 1_555 1_555 1_555 1_555 yes
O(3) C(12) C(8) C(7) -5.5(4) 1_555 1_555 1_555 1_555 yes
O(4) C(12) O(3) C(15) 4.9(5) 1_555 1_555 1_555 1_555 yes
O(4) C(12) C(8) N(2) -3.4(4) 1_555 1_555 1_555 1_555 yes
O(4) C(12) C(8) C(7) 175.7(3) 1_555 1_555 1_555 1_555 yes
N(1) C(1) C(2) C(3) 0.1(3) 1_555 1_555 1_555 1_555 yes
N(1) C(1) C(2) C(6) -178.7(2) 1_555 1_555 1_555 1_555 yes
N(1) C(4) C(3) C(2) -0.9(3) 1_555 1_555 1_555 1_555 yes
N(1) C(4) C(3) C(10) -178.9(3) 1_555 1_555 1_555 1_555 yes
N(2) C(5) C(6) C(2) 179.4(2) 1_555 1_555 1_555 1_555 yes
N(2) C(5) C(6) C(7) 0.4(3) 1_555 1_555 1_555 1_555 yes
N(2) C(8) C(7) C(6) 0.0(3) 1_555 1_555 1_555 1_555 yes
N(2) C(8) C(7) C(11) -178.6(3) 1_555 1_555 1_555 1_555 yes
C(1) N(1) C(4) C(3) 0.9(3) 1_555 1_555 1_555 1_555 yes
C(1) C(2) C(3) C(4) 0.5(3) 1_555 1_555 1_555 1_555 yes
C(1) C(2) C(3) C(10) 178.4(3) 1_555 1_555 1_555 1_555 yes
C(1) C(2) C(6) C(5) -68.6(4) 1_555 1_555 1_555 1_555 yes
C(1) C(2) C(6) C(7) 110.3(3) 1_555 1_555 1_555 1_555 yes
C(1) C(9) O(1) C(13) -175.6(3) 1_555 1_555 1_555 1_555 yes
C(2) C(1) N(1) C(4) -0.6(3) 1_555 1_555 1_555 1_555 yes
C(2) C(6) C(7) C(8) -179.3(2) 1_555 1_555 1_555 1_555 yes
C(2) C(6) C(7) C(11) -0.6(5) 1_555 1_555 1_555 1_555 yes
C(3) C(2) C(1) C(9) 179.5(3) 1_555 1_555 1_555 1_555 yes
C(3) C(2) C(6) C(5) 112.8(3) 1_555 1_555 1_555 1_555 yes
C(3) C(2) C(6) C(7) -68.3(4) 1_555 1_555 1_555 1_555 yes
C(4) N(1) C(1) C(9) 180.0(2) 1_555 1_555 1_555 1_555 yes
C(4) C(3) C(2) C(6) 179.3(2) 1_555 1_555 1_555 1_555 yes
C(5) N(2) C(8) C(7) 0.2(3) 1_555 1_555 1_555 1_555 yes
C(5) N(2) C(8) C(12) 179.6(2) 1_555 1_555 1_555 1_555 yes
C(5) C(6) C(7) C(8) -0.3(3) 1_555 1_555 1_555 1_555 yes
C(5) C(6) C(7) C(11) 178.5(3) 1_555 1_555 1_555 1_555 yes
C(6) C(2) C(1) C(9) 0.6(5) 1_555 1_555 1_555 1_555 yes
C(6) C(2) C(3) C(10) -2.8(5) 1_555 1_555 1_555 1_555 yes
C(6) C(5) N(2) C(8) -0.4(3) 1_555 1_555 1_555 1_555 yes
C(6) C(7) C(8) C(12) -179.2(3) 1_555 1_555 1_555 1_555 yes
C(8) C(12) O(3) C(15) -173.9(3) 1_555 1_555 1_555 1_555 yes
C(9) O(1) C(13) C(14) -123.1(5) 1_555 1_555 1_555 1_555 yes
C(11) C(7) C(8) C(12) 2.2(5) 1_555 1_555 1_555 1_555 yes
C(12) O(3) C(15) C(16) 159.7(5) 1_555 1_555 1_555 1_555 yes

loop_
_cod_changelog_entry_id
_cod_changelog_entry_author
_cod_changelog_entry_date
_cod_changelog_entry_text
1 'Vaitkus, Antanas' 2022-05-06T22:30:00+03:00 'Updated bibliographic information.'
2 'Vaitkus, Antanas' 2022-05-07T03:33:00+03:00
;
 Replaced the '&#x00A5;' sequences with backslash symbols ('\')
 in multiple data values.
;
